data_4062422
loop_
_publ_author_name
'Ueno, Keiji'
'Watanabe, Takahito'
'Tobita, Hiromi'
'Ogino, Hiroshi'

_publ_section_title
;
 Synthesis and Structure of the First Dinuclear Complex Bridged
 by a Substituent-Free Gallium Atom
;
_journal_issue 22
_journal_name_full Organometallics
_journal_page_first 4375
_journal_page_last 4377
_journal_paper_doi 10.1021/om034073d
_journal_volume 22
_journal_year 2003
_chemical_formula_moiety 'C26 H23 Fe2 Ga N2 O6'
_chemical_formula_sum 'C26 H23 Fe2 Ga N2 O6'
_chemical_formula_weight 640.88
_space_group_IT_number 14
_symmetry_cell_setting monoclinic
_symmetry_space_group_name_Hall '-P 2yab'
_symmetry_space_group_name_H-M 'P 1 21/a 1'
_cell_angle_alpha 90.00
_cell_angle_beta 107.7229(12)
_cell_angle_gamma 90.00
_cell_formula_units_Z 4
_cell_length_a 14.8574(6)
_cell_length_b 10.9612(4)
_cell_length_c 17.2178(5)
_cell_measurement_temperature 293(2)
_cell_volume 2670.93(16)
_diffrn_ambient_temperature 293(2)
_exptl_crystal_density_diffrn 1.594
_cod_original_sg_symbol_H-M 'P 21/a'
_cod_database_code 4062422

loop_
_symmetry_equiv_pos_as_xyz
'x, y, z'
'-x+1/2, y+1/2, -z'
'-x, -y, -z'
'x-1/2, -y-1/2, z'

loop_
_atom_site_label
_atom_site_type_symbol
_atom_site_fract_x
_atom_site_fract_y
_atom_site_fract_z
_atom_site_U_iso_or_equiv
_atom_site_adp_type
_atom_site_occupancy
_atom_site_symmetry_multiplicity
_atom_site_calc_flag
_atom_site_refinement_flags
_atom_site_disorder_assembly
_atom_site_disorder_group
Ga Ga 0.76455(2) 0.97043(3) 0.273100(19) 0.03810(10) Uani 1 1 d . . .
Fe1 Fe 0.66247(3) 1.04033(4) 0.34851(3) 0.04245(12) Uani 1 1 d . . .
Fe2 Fe 0.77725(3) 0.99918(4) 0.13735(3) 0.04352(12) Uani 1 1 d . . .
N1 N 0.7804(2) 0.7803(2) 0.29617(17) 0.0520(6) Uani 1 1 d . . .
N2 N 0.90480(17) 0.9529(2) 0.35308(16) 0.0450(5) Uani 1 1 d . . .
O1 O 0.5295(3) 1.1415(4) 0.4249(2) 0.1015(11) Uani 1 1 d . . .
O2 O 0.5203(2) 0.9807(4) 0.1947(2) 0.0990(12) Uani 1 1 d . . .
O3 O 0.7895(2) 1.2491(2) 0.38174(18) 0.0825(9) Uani 1 1 d . . .
O4 O 0.7426(2) 0.8402(3) 0.46007(17) 0.0743(8) Uani 1 1 d . . .
O5 O 0.6384(3) 0.8080(3) 0.0867(2) 0.1011(11) Uani 1 1 d . . .
O6 O 0.9389(3) 0.8411(4) 0.1896(2) 0.1034(12) Uani 1 1 d . . .
C1 C 0.5820(3) 1.1015(4) 0.3954(2) 0.0635(9) Uani 1 1 d . . .
C2 C 0.5763(3) 1.0038(4) 0.2547(2) 0.0608(9) Uani 1 1 d . . .
C3 C 0.7377(3) 1.1677(3) 0.3662(2) 0.0540(8) Uani 1 1 d . . .
C4 C 0.7103(2) 0.9188(3) 0.4157(2) 0.0503(7) Uani 1 1 d . . .
C5 C 0.6934(3) 0.8839(3) 0.1096(2) 0.0625(9) Uani 1 1 d . . .
C6 C 0.8731(3) 0.9021(4) 0.1707(2) 0.0657(9) Uani 1 1 d . . .
C7 C 0.7392(3) 1.1882(3) 0.1276(2) 0.0574(8) Uani 1 1 d . . .
C8 C 0.6896(3) 1.1290(3) 0.0580(2) 0.0614(8) Uani 1 1 d . . .
C9 C 0.7535(3) 1.0785(4) 0.0215(2) 0.0697(10) Uani 1 1 d . . .
C10 C 0.8438(3) 1.1035(4) 0.0698(3) 0.0790(13) Uani 1 1 d . . .
C11 C 0.8361(3) 1.1734(4) 0.1395(2) 0.0700(11) Uani 1 1 d . . .
C12 C 0.6953(5) 1.2688(4) 0.1766(3) 0.108(2) Uani 1 1 d . . .
H12A H 0.6572 1.3298 0.1417 0.162 Uiso 1 1 calc R . .
H12B H 0.7441 1.3076 0.2191 0.162 Uiso 1 1 calc R . .
H12C H 0.6564 1.2205 0.2002 0.162 Uiso 1 1 calc R . .
C13 C 0.5838(3) 1.1300(6) 0.0204(4) 0.116(2) Uani 1 1 d . . .
H13A H 0.5542 1.1233 0.0625 0.173 Uiso 1 1 calc R . .
H13B H 0.5651 1.0624 -0.0165 0.173 Uiso 1 1 calc R . .
H13C H 0.5648 1.2049 -0.0089 0.173 Uiso 1 1 calc R . .
C14 C 0.7260(7) 1.0137(6) -0.0600(3) 0.146(3) Uani 1 1 d . . .
H14A H 0.7121 1.0730 -0.1031 0.218 Uiso 1 1 calc R . .
H14B H 0.6711 0.9644 -0.0652 0.218 Uiso 1 1 calc R . .
H14C H 0.7772 0.9628 -0.0634 0.218 Uiso 1 1 calc R . .
C15 C 0.9335(5) 1.0728(8) 0.0521(6) 0.177(4) Uani 1 1 d . . .
H15A H 0.9265 0.9959 0.0242 0.265 Uiso 1 1 calc R . .
H15B H 0.9841 1.0675 0.1024 0.265 Uiso 1 1 calc R . .
H15C H 0.9475 1.1353 0.0184 0.265 Uiso 1 1 calc R . .
C16 C 0.9160(5) 1.2360(6) 0.2015(4) 0.153(4) Uani 1 1 d . . .
H16A H 0.9316 1.3100 0.1788 0.230 Uiso 1 1 calc R . .
H16B H 0.9701 1.1832 0.2167 0.230 Uiso 1 1 calc R . .
H16C H 0.8973 1.2548 0.2489 0.230 Uiso 1 1 calc R . .
C17 C 0.7095(3) 0.6997(3) 0.2712(3) 0.0684(10) Uani 1 1 d . . .
H17 H 0.6503 0.7262 0.2393 0.082 Uiso 1 1 calc R . .
C18 C 0.7230(4) 0.5780(4) 0.2922(3) 0.0929(16) Uani 1 1 d . . .
H18 H 0.6733 0.5230 0.2744 0.111 Uiso 1 1 calc R . .
C19 C 0.8090(5) 0.5389(4) 0.3389(4) 0.1040(19) Uani 1 1 d . . .
H19 H 0.8188 0.4569 0.3528 0.125 Uiso 1 1 calc R . .
C20 C 0.8817(4) 0.6211(4) 0.3655(3) 0.0878(14) Uani 1 1 d . . .
H20 H 0.9409 0.5955 0.3980 0.105 Uiso 1 1 calc R . .
C21 C 0.8656(3) 0.7427(3) 0.3435(2) 0.0570(8) Uani 1 1 d . . .
C22 C 0.9643(2) 1.0468(3) 0.3780(2) 0.0525(7) Uani 1 1 d . . .
H22 H 0.9412 1.1258 0.3663 0.063 Uiso 1 1 calc R . .
C23 C 1.0579(3) 1.0304(4) 0.4201(2) 0.0669(10) Uani 1 1 d . . .
H23 H 1.0979 1.0971 0.4359 0.080 Uiso 1 1 calc R . .
C24 C 1.0914(3) 0.9143(5) 0.4385(2) 0.0758(12) Uani 1 1 d . . .
H24 H 1.1547 0.9011 0.4668 0.091 Uiso 1 1 calc R . .
C25 C 1.0308(3) 0.8177(4) 0.4149(2) 0.0722(11) Uani 1 1 d . . .
H25 H 1.0525 0.7385 0.4279 0.087 Uiso 1 1 calc R . .
C26 C 0.9371(2) 0.8388(3) 0.3716(2) 0.0510(7) Uani 1 1 d . . .

loop_
_atom_site_aniso_label
_atom_site_aniso_U_11
_atom_site_aniso_U_22
_atom_site_aniso_U_33
_atom_site_aniso_U_23
_atom_site_aniso_U_13
_atom_site_aniso_U_12
Ga 0.03771(17) 0.03049(15) 0.04567(18) -0.00288(12) 0.01204(13) -0.00180(11)
Fe1 0.0432(2) 0.0400(2) 0.0458(2) -0.00217(17) 0.01588(17) -0.00176(16)
Fe2 0.0426(2) 0.0442(2) 0.0453(2) -0.00803(18) 0.01563(17) -0.00262(17)
N1 0.0638(16) 0.0322(11) 0.0657(17) -0.0016(12) 0.0283(13) -0.0021(11)
N2 0.0419(13) 0.0436(12) 0.0477(13) 0.0029(11) 0.0109(10) 0.0056(10)
O1 0.093(2) 0.114(3) 0.119(3) -0.025(2) 0.065(2) 0.015(2)
O2 0.0640(18) 0.132(3) 0.080(2) -0.027(2) -0.0084(16) 0.0016(18)
O3 0.118(2) 0.0548(15) 0.0795(18) -0.0123(14) 0.0363(17) -0.0326(16)
O4 0.0787(18) 0.0704(17) 0.0685(16) 0.0259(14) 0.0143(13) -0.0036(14)
O5 0.102(2) 0.077(2) 0.105(2) -0.0207(19) 0.0026(19) -0.0427(18)
O6 0.103(2) 0.119(3) 0.101(2) 0.020(2) 0.0496(19) 0.061(2)
C1 0.063(2) 0.061(2) 0.072(2) -0.0068(18) 0.0279(17) 0.0014(16)
C2 0.0480(18) 0.070(2) 0.062(2) -0.0058(18) 0.0138(16) 0.0052(16)
C3 0.073(2) 0.0442(16) 0.0492(17) -0.0031(14) 0.0258(15) -0.0074(15)
C4 0.0490(17) 0.0515(17) 0.0512(16) 0.0001(15) 0.0165(13) -0.0096(13)
C5 0.067(2) 0.0537(18) 0.062(2) -0.0126(17) 0.0114(16) -0.0115(16)
C6 0.069(2) 0.070(2) 0.065(2) -0.0044(19) 0.0321(18) 0.0159(19)
C7 0.082(2) 0.0442(16) 0.0532(18) 0.0060(14) 0.0310(17) 0.0024(16)
C8 0.0571(19) 0.059(2) 0.065(2) 0.0073(17) 0.0145(16) -0.0012(16)
C9 0.096(3) 0.065(2) 0.0495(18) -0.0036(18) 0.0232(19) -0.001(2)
C10 0.067(2) 0.086(3) 0.103(3) 0.032(3) 0.054(2) 0.018(2)
C11 0.073(2) 0.061(2) 0.059(2) 0.0172(18) -0.0049(17) -0.0267(18)
C12 0.198(6) 0.058(2) 0.098(3) 0.020(2) 0.089(4) 0.039(3)
C13 0.062(3) 0.120(4) 0.145(5) 0.039(4) 0.001(3) 0.001(3)
C14 0.262(10) 0.115(5) 0.062(3) -0.023(3) 0.052(4) 0.009(5)
C15 0.129(5) 0.199(8) 0.265(10) 0.121(8) 0.153(7) 0.081(6)
C16 0.158(6) 0.120(5) 0.117(4) 0.048(4) -0.054(4) -0.092(4)
C17 0.085(3) 0.0451(17) 0.084(3) -0.0138(18) 0.040(2) -0.0183(17)
C18 0.139(5) 0.045(2) 0.111(4) -0.020(2) 0.061(4) -0.031(3)
C19 0.165(6) 0.0336(19) 0.121(4) 0.008(2) 0.054(4) 0.003(3)
C20 0.127(4) 0.0406(19) 0.097(3) 0.013(2) 0.036(3) 0.023(2)
C21 0.078(2) 0.0371(15) 0.0632(19) 0.0047(14) 0.0326(17) 0.0127(15)
C22 0.0458(16) 0.0539(17) 0.0541(17) 0.0033(15) 0.0100(13) -0.0025(13)
C23 0.0480(19) 0.087(3) 0.059(2) 0.0009(19) 0.0059(15) -0.0068(17)
C24 0.0472(19) 0.110(4) 0.065(2) 0.012(2) 0.0082(16) 0.017(2)
C25 0.068(2) 0.076(3) 0.073(2) 0.021(2) 0.0234(19) 0.034(2)
C26 0.0557(18) 0.0478(16) 0.0506(16) 0.0085(14) 0.0179(13) 0.0131(14)

loop_
_geom_bond_atom_site_label_1
_geom_bond_atom_site_label_2
_geom_bond_distance
_geom_bond_site_symmetry_2
_geom_bond_publ_flag
Ga N1 2.121(2) . y
Ga N2 2.128(2) . y
Ga Fe1 2.4026(5) . y
Ga Fe2 2.4221(5) . y
Fe1 C3 1.757(3) . y
Fe1 C4 1.765(3) . y
Fe1 C1 1.766(4) . y
Fe1 C2 1.774(4) . y
Fe2 C6 1.729(4) . y
Fe2 C5 1.737(4) . y
Fe2 C10 2.083(4) . ?
Fe2 C11 2.096(3) . ?
Fe2 C9 2.105(4) . ?
Fe2 C8 2.123(4) . ?
Fe2 C7 2.141(3) . ?
N1 C17 1.342(4) . ?
N1 C21 1.345(5) . ?
N2 C22 1.339(4) . ?
N2 C26 1.342(4) . ?
